data_7720581
loop_
_publ_author_name
'de Vere-Tucker, Matthew'
'Squire, Imogen'
'Tritto, Michelangelo'
'Anandkar, Rohil'
'Syeda, Tayyibah'
'Uthayan, Divia'
'Aguila, Gabrielle'
'Silva de Moraes, Lygia'
'Bakewell, Clare'

_publ_section_title
;
 Amidines: a deeper look at the archetypal pro-ligand.
;
_journal_issue 12
_journal_name_full 'Dalton transactions (Cambridge, England : 2003)'
_journal_page_first 4977
_journal_page_last 4987
_journal_paper_doi 10.1039/d6dt00276e
_journal_volume 55
_journal_year 2026
_chemical_formula_moiety '2(C64 H86 Al2 N4 O2), 3(C7 H8)'
_chemical_formula_sum 'C149 H196 Al4 N8 O4'
_chemical_formula_weight 2271.05
_chemical_properties_physical Air-sensitive,Moisture-sensitive
_space_group_crystal_system monoclinic
_space_group_IT_number 14
_space_group_name_Hall '-P 2ybc'
_space_group_name_H-M_alt 'P 1 21/c 1'
_atom_sites_solution_hydrogens mixed
_atom_sites_solution_primary dual
_audit_creation_date 2025-12-08
_audit_creation_method
;
Olex2 1.5
(compiled 2025.07.13 svn.rb7424aed for OlexSys, GUI svn.r7314)
;
_audit_update_record
;
2026-01-30 deposited with the CCDC.	2026-03-03 downloaded from the CCDC.
;
_cell_angle_alpha 90
_cell_angle_beta 117.8520(10)
_cell_angle_gamma 90
_cell_formula_units_Z 2
_cell_length_a 19.0940(2)
_cell_length_b 21.9118(2)
_cell_length_c 18.2392(2)
_cell_measurement_reflns_used 98544
_cell_measurement_temperature 100.00(10)
_cell_measurement_theta_max 76.0560
_cell_measurement_theta_min 2.7660
_cell_volume 6746.99(13)
_computing_cell_refinement 'CrysAlisPro 1.171.44.118a (Rigaku OD, 2025)'
_computing_data_collection 'CrysAlisPro system (CCD 44.127a 64-bit (release 27-10-2025))'
_computing_data_reduction 'CrysAlisPro 1.171.44.118a (Rigaku OD, 2025)'
_computing_molecular_graphics 'Olex2 1.5 (Dolomanov et al., 2009)'
_computing_publication_material 'Olex2 1.5 (Dolomanov et al., 2009)'
_computing_structure_refinement 'SHELXL 2019/3 (Sheldrick, 2015)'
_computing_structure_solution 'SHELXT 2018/2 (Sheldrick, 2018)'
_diffrn_ambient_environment N~2~
_diffrn_ambient_temperature 100.00(10)
_diffrn_detector 'Hybrid Pixel Array Detector'
_diffrn_detector_area_resol_mean 10.0000
_diffrn_detector_type 'HyPix-Arc 100'
_diffrn_measured_fraction_theta_full 0.999
_diffrn_measured_fraction_theta_max 0.998
_diffrn_measurement_details
;
List of Runs (angles in degrees, time in seconds):

  # Type    Start    End  Width  t~exp~   \w     \q     \k     \f   Frames
#--------------------------------------------------------------------------
  1  \w     18.00 115.00   0.50    0.05    --   49.24-143.00 -40.00  194
  2  \w     43.00 111.00   0.50    0.05    --   95.64-125.00-150.00  136
  3  \w     23.00 122.00   0.50    0.05    --   95.64-143.00 -40.00  198
  4  \w     33.00 106.00   0.50    0.05    --  101.75 -90.00 -99.68  146
  5  \w     39.00 111.00   0.50    0.05    --   95.64-125.00  30.00  144
  6  \w     80.00 110.00   0.50    0.05    --   95.64-125.00  90.00   60
  7  \w     40.00  66.00   0.50    0.05    --   95.64-125.00  90.00   52
  8  \w     22.00 112.00   0.50    0.05    --   95.64-128.00 129.00  180
  9  \w     34.00  77.00   0.50    0.05    --  101.75 -90.00 100.18   86
 10  \w     33.00  58.00   0.50    0.05    --  101.75 -90.00  66.69   50
 11  \w     34.00  72.00   0.50    0.05    --  101.75 -88.00  70.29   76
 12  \w     81.00 107.00   0.50    0.05    --  101.75 -88.00 128.78   52
 13  \w     33.00  62.00   0.50    0.05    --  101.75 -88.00 128.78   58
 14  \w     80.00 107.00   0.50    0.05    --  101.75 -88.00  70.29   54
 15  \w     33.00  95.00   0.50    0.05    --  101.75 -89.00 -53.01  124
 16  \w     33.00  66.00   0.50    0.05    --  101.75 -89.00-136.91   66
 17  \w     33.00  66.00   0.50    0.05    --  101.75 -87.00-179.88   66
 18  \w     36.00 101.00   0.50    0.05    --  101.75 -89.00-129.87  130
 19  \w     33.00  98.00   0.50    0.05    --  101.75 -88.00 -67.55  130
 20  \w     33.00  67.00   0.50    0.05    --  101.75 -86.00-114.58   68
 21  \w     72.00  98.00   0.50    0.05    --  101.75 -87.00-179.88   52
 22  \w     33.00  86.00   0.50    0.05    --  101.75 -85.00 -90.39  106
 23  \w     33.00  84.00   0.50    0.05    --  101.75 -87.00 -39.88  102
 24  \w     34.00  63.00   0.50    0.05    --  101.75 -85.00 -33.89   58
 25  \w     83.00 109.00   0.50    0.05    --  101.75 -85.00 -33.89   52
 26  \w     72.00  99.00   0.50    0.05    --  101.75 -84.00   6.06   54
 27  \w     33.00  64.00   0.50    0.05    --  101.75 -87.00  84.20   62
 28  \w     33.00  85.00   0.50    0.05    --  101.75 -85.00 162.81  104
 29  \w     34.00 107.00   0.50    0.05    --  101.75 -87.00 143.36  146
 30  \w     33.00  59.00   0.50    0.05    --  101.75 -84.00   6.06   52
 31  \w     34.00  81.00   0.50    0.05    --  101.75 -82.00 -29.58   94
 32  \w     33.00  58.00   0.50    0.05    --  101.75 -84.00-168.96   50
 33  \w     66.00 106.00   0.50    0.05    --  101.75 -84.00-168.96   80
 34  \w    109.00 134.00   0.50    0.05    --  101.75 -82.00 -29.58   50
 35  \w     34.00  61.00   0.50    0.05    --  101.75 -81.00 110.82   54
 36  \w     32.00  57.00   0.50    0.05    --  101.75  -2.00 -51.74   50
 37  \w     33.00  60.00   0.50    0.05    --  101.75 -79.00  24.31   54
 38  \w    105.00 131.00   0.50    0.05    --  101.75 -79.00  24.31   52
 39  \w     35.00  79.00   0.50    0.05    --  101.75 -77.00  32.80   88
 40  \w     32.00  85.00   0.50    0.05    --  101.75 -75.00 -20.80  106
 41  \w     33.00  64.00   0.50    0.05    --  101.75 -77.00-161.40   62
 42  \w     32.00 104.00   0.50    0.05    --  101.75  -2.00  81.21  144
 43  \w    123.00 165.00   0.50    0.05    --  101.75  -2.00 -51.74   84
 44  \w     82.00 169.00   0.50    0.05    --   95.64 128.00-156.00  174
 45  \w     69.00 104.00   0.50    0.05    --  101.75  -2.00 -51.74   70
 46  \w     73.00 169.00   0.50    0.05    --   95.64 143.00  14.00  192
 47  \w    122.00 170.00   0.50    0.05    --  101.75  -2.00 169.97   96
 48  \w     35.00 102.00   0.50    0.05    --  101.75  -2.00 169.97  134
 49  \w     74.00 100.00   0.50    0.05    --  101.75  12.00 150.25   52
 50  \w     25.00  52.00   0.50    0.05    --   56.00  79.00 123.03   54
 51  \w     25.00  52.00   0.50    0.05    --   56.00  79.00  76.02   54
 52  \w     25.00  52.00   0.50    0.05    --   56.00  79.00  59.54   54
 53  \w     25.00  52.00   0.50    0.05    --   56.00  79.00  20.13   54
 54  \w     25.00  52.00   0.50    0.05    --   56.00  79.00 -28.54   54
 55  \w     22.00  52.00   0.50    0.05    --   52.00  78.00 -54.92   60
 56  \w     25.00  52.00   0.50    0.05    --   56.00  79.00 -87.76   54
 57  \w     25.00  52.00   0.50    0.05    --   56.00  79.00-149.40   54
 58  \w     81.00 113.00   0.50    0.05    --   95.64  77.00-150.00   64
 59  \w    126.00 152.00   0.50    0.05    --   95.64  77.00-150.00   52
 60  \w     81.00 170.00   0.50    0.05    --   95.64  61.00  60.00  178
 61  \w     84.00 110.00   0.50    0.05    --   95.64  77.00 120.00   52
 62  \w     69.00  95.00   0.50    0.05    --   64.00  69.00  75.17   52
 63  \w     42.00  68.00   0.50    0.05    --   64.00  69.00  75.17   52
 64  \w     26.00  52.00   0.50    0.05    --   56.00  77.00 166.36   52
 65  \w     82.00 107.00   0.50    0.05    --   95.64  61.00   0.00   50
 66  \w     87.00 123.00   0.50    0.05    --   95.64  61.00 -30.00   72
 67  \w    129.00 170.00   0.50    0.05    --   95.64  61.00   0.00   82
 68  \w     76.00 175.00   0.50    0.05    --  101.75  16.00 107.16  198
 69  \w    138.00 164.00   0.50    0.05    --   95.64  61.00 -30.00   52
 70  \w    146.00 171.00   0.50    0.05    --   95.64  61.00-120.00   50
 71  \w    141.00 177.00   0.50    0.05    --  101.75  15.00-173.23   72
 72  \w     84.00 110.00   0.50    0.05    --   95.64  61.00-120.00   52
 73  \w     90.00 119.00   0.50    0.05    --   95.64  45.00-150.00   58
 74  \w     62.00 111.00   0.50    0.05    --  101.75  15.00-173.23   98
 75  \w     63.00 113.00   0.50    0.05    --  101.75  15.00 -75.10  100
 76  \w    118.00 176.00   0.50    0.05    --  101.75  15.00 -75.10  116
 77  \w    149.00 177.00   0.50    0.05    --  101.75  15.00  17.53   56
 78  \w     69.00 142.00   0.50    0.05    --  101.75  16.00  53.72  146
 79  \w     62.00 115.00   0.50    0.05    --  101.75  15.00  17.53  106
 80  \w     59.00 116.00   0.50    0.05    --  101.75  14.00-121.70  114
 81  \w    122.00 148.00   0.50    0.05    --  101.75  14.00-121.70   52
 82  \w     68.00 120.00   0.50    0.05    --  101.75  15.00 -40.08  104
 83  \w    128.00 175.00   0.50    0.05    --  101.75  12.00 150.25   94
 84  \w     74.00 121.00   0.50    0.05    --   49.24 143.00  14.00   94
 85  \w      6.00  33.00   0.50    0.05    --   40.00  86.00  21.14   54
 86  \w     -2.00  24.00   0.50    0.05    --   36.00  94.00 -34.69   52
 87  \w    -45.00   7.00   0.50    0.05    --    4.00 115.00 -43.45  104
 88  \w     16.00  42.00   0.50    0.05    --   48.00  81.00-115.84   52
 89  \w     16.00  42.00   0.50    0.05    --   48.00  81.00-161.41   52
 90  \w      5.00  31.00   0.50    0.05    --   40.00  88.00 112.81   52
 91  \w    -43.00  -1.00   0.50    0.05    --   12.00 126.00 167.26   84
 92  \w   -117.00 -12.00   0.50    0.05    --  -51.11 143.00  14.00  210
 93  \w   -121.00 -15.00   0.50    0.05    --  -87.86 143.00  14.00  212
 94  \w   -107.00  -2.00   0.50    0.05    --  -51.11 128.00-156.00  210
 95  \w   -112.00 -14.00   0.50    0.05    --  -87.86 128.00-156.00  196
 96  \w   -102.00 -77.00   0.50    0.05    --  -96.00 -65.00 -12.13   50
 97  \w   -101.00 -76.00   0.50    0.05    --  -96.00 -79.00 -77.99   50
 98  \w   -166.00 -74.00   0.50    0.05    --  -96.00 -76.00  59.12  184
 99  \w    -98.00 -73.00   0.50    0.05    --  -96.00 -75.00  48.08   50
100  \w   -102.00 -73.00   0.50    0.05    --  -96.00 -75.00  74.76   58
101  \w   -101.00 -73.00   0.50    0.05    --  -96.00 -75.00 103.27   56
102  \w   -120.00 -75.00   0.50    0.05    --  -51.11 -77.00  90.00   90
103  \w   -102.00 -75.00   0.50    0.05    --  -96.00 -75.00 -18.03   54
104  \w   -165.00-139.00   0.50    0.05    --  -96.00 -74.00  -8.90   52
105  \w   -156.00-116.00   0.50    0.05    --  -96.00 -74.00-119.68   80
106  \w    -99.00 -73.00   0.50    0.05    --  -96.00 -75.00-146.02   52
107  \w    -98.00 -73.00   0.50    0.05    --  -96.00 -74.00-119.68   50
108  \w   -109.00 -73.00   0.50    0.05    --  -96.00 -74.00 -59.14   72
109  \w    -98.00 -73.00   0.50    0.05    --  -96.00 -73.00-167.83   50
110  \w    -99.00 -73.00   0.50    0.05    --  -96.00 -74.00  -8.90   52
111  \w   -166.00-141.00   0.50    0.05    --  -96.00 -73.00 154.83   50
112  \w   -158.00 -73.00   0.50    0.05    --  -96.00 -74.00 170.01  170
113  \w   -107.00 -73.00   0.50    0.05    --  -96.00 -73.00 154.83   68
114  \w    -98.00 -73.00   0.50    0.05    --  -96.00 -72.00 128.25   50
115  \w    -99.00 -73.00   0.50    0.05    --  -96.00 -72.00 114.08   52
116  \w   -100.00 -73.00   0.50    0.05    --  -96.00 -72.00  81.17   54
117  \w   -153.00-127.00   0.50    0.05    --  -96.00 -72.00  81.17   52
118  \w    -99.00 -73.00   0.50    0.05    --  -96.00 -71.00   5.66   52
119  \w   -165.00-112.00   0.50    0.05    --  -96.00 -71.00   5.66  106
120  \w   -100.00 -74.00   0.50    0.05    --  -96.00 -72.00 -98.47   52
121  \w    -99.00 -73.00   0.50    0.05    --  -96.00 -71.00-134.18   52
122  \w   -100.00 -73.00   0.50    0.05    --  -96.00 -71.00-177.11   54
123  \w   -167.00-137.00   0.50    0.05    --  -96.00 -71.00-134.18   60
124  \w   -106.00 -73.00   0.50    0.05    --  -96.00 -70.00 -80.86   66
125  \w    -87.00 -62.00   0.50    0.05    --  -84.00 -69.00-179.23   50
126  \w   -109.00 -73.00   0.50    0.05    --  -96.00 -70.00  14.58   72
127  \w    -84.00 -58.00   0.50    0.05    --  -80.00 -69.00  81.86   52
128  \w    -97.00 -70.00   0.50    0.05    --  -92.00 -69.00 162.17   54
129  \w    -76.00 -50.00   0.50    0.05    --  -72.00 -69.00 134.44   52
130  \w   -103.00 -73.00   0.50    0.05    --  -96.00 -70.00  86.38   60
131  \w    -99.00 -74.00   0.50    0.05    --  -96.00 -69.00 135.77   50
132  \w    -79.00 -54.00   0.50    0.05    --  -76.00 -69.00 -22.38   50
133  \w    -79.00 -54.00   0.50    0.05    --  -76.00 -69.00 -78.59   50
134  \w    -98.00 -50.00   0.50    0.05    --  -72.00 -69.00-166.69   96
135  \w    -83.00 -58.00   0.50    0.05    --  -80.00 -69.00-146.35   50
136  \w    -90.00 -63.00   0.50    0.05    --  -84.00 -68.00-162.03   54
137  \w    -79.00 -54.00   0.50    0.05    --  -76.00 -69.00 -48.83   50
138  \w   -133.00 -39.00   0.50    0.05    --  -60.00 -68.00 -68.60  188
139  \w   -133.00 -39.00   0.50    0.05    --  -60.00 -68.00 -68.60  188
140  \w   -105.00 -75.00   0.50    0.05    --  -96.00 -68.00 -40.93   60
141  \w   -159.00 -75.00   0.50    0.05    --  -96.00 -68.00 -53.80  168
142  \w    -80.00 -55.00   0.50    0.05    --  -76.00 -68.00  44.79   50
143  \w    -79.00 -53.00   0.50    0.05    --  -72.00 -68.00 104.36   52
144  \w    -84.00 -58.00   0.50    0.05    --  -80.00 -69.00 124.17   52
145  \w    -86.00 -60.00   0.50    0.05    --  -80.00 -68.00  95.58   52
146  \w   -100.00 -63.00   0.50    0.05    --  -84.00 -68.00  39.19   74
147  \w   -106.00 -76.00   0.50    0.05    --  -96.00 -67.00  25.05   60
148  \w    -90.00 -64.00   0.50    0.05    --  -84.00 -67.00   9.27   52
149  \w    -82.00 -56.00   0.50    0.05    --  -76.00 -67.00 -67.57   52
150  \w    -87.00 -61.00   0.50    0.05    --  -80.00 -66.00 -92.75   52
151  \w    -90.00 -64.00   0.50    0.05    --  -84.00 -67.00-106.16   52
152  \w    -79.00 -53.00   0.50    0.05    --  -72.00 -66.00-135.88   52
153  \w    -83.00 -57.00   0.50    0.05    --  -76.00 -66.00-107.04   52
154  \w    -86.00 -61.00   0.50    0.05    --  -80.00 -66.00  -8.39   50
155  \w   -164.00-138.00   0.50    0.05    --  -96.00 -65.00 -12.13   52
156  \w    -84.00 -58.00   0.50    0.05    --  -76.00 -65.00 159.31   52
157  \w   -125.00 -76.00   0.50    0.05    --  -51.11-128.00 129.00   98
158  \w   -161.00 -76.00   0.50    0.05    --  -87.86-128.00 129.00  170
159  \w   -124.00 -67.00   0.50    0.05    --  -51.11-143.00 -40.00  114
160  \w   -161.00 -67.00   0.50    0.05    --  -87.86-143.00 -40.00  188
;
_diffrn_measurement_device 'four-circle diffractometer'
_diffrn_measurement_device_type 'XtaLAB Synergy R, DW system, HyPix-Arc 100'
_diffrn_measurement_method '\w scans'
_diffrn_orient_matrix_type 'CrysAlisPro convention (1999,Acta A55,543-557)'
_diffrn_orient_matrix_UB_11 -0.0082814000
_diffrn_orient_matrix_UB_12 0.0682673000
_diffrn_orient_matrix_UB_13 0.0145873000
_diffrn_orient_matrix_UB_21 -0.0134215000
_diffrn_orient_matrix_UB_22 -0.0163305000
_diffrn_orient_matrix_UB_23 0.0746581000
_diffrn_orient_matrix_UB_31 0.0898794000
_diffrn_orient_matrix_UB_32 0.0038831000
_diffrn_orient_matrix_UB_33 0.0577965000
_diffrn_radiation_monochromator mirror
_diffrn_radiation_probe x-ray
_diffrn_radiation_type 'Cu K\a'
_diffrn_radiation_wavelength 1.54184
_diffrn_reflns_av_R_equivalents 0.0788
_diffrn_reflns_av_unetI/netI 0.0193
_diffrn_reflns_Laue_measured_fraction_full 0.999
_diffrn_reflns_Laue_measured_fraction_max 0.998
_diffrn_reflns_limit_h_max 23
_diffrn_reflns_limit_h_min -23
_diffrn_reflns_limit_k_max 26
_diffrn_reflns_limit_k_min -26
_diffrn_reflns_limit_l_max 22
_diffrn_reflns_limit_l_min -22
_diffrn_reflns_number 291494
_diffrn_reflns_point_group_measured_fraction_full 0.999
_diffrn_reflns_point_group_measured_fraction_max 0.998
_diffrn_reflns_theta_full 67.684
_diffrn_reflns_theta_max 70.071
_diffrn_reflns_theta_min 2.617
_diffrn_source 'Rotating-anode X-ray tube'
_diffrn_source_type 'Rigaku (Cu) X-ray Source'
_exptl_absorpt_coefficient_mu 0.741
_exptl_absorpt_correction_T_max 1.000
_exptl_absorpt_correction_T_min 0.291
_exptl_absorpt_correction_type gaussian
_exptl_absorpt_process_details
;
CrysAlisPro 1.171.44.118a (Rigaku Oxford Diffraction, 2025)
Numerical absorption correction based on gaussian integration over
a multifaceted crystal model
Empirical absorption correction using spherical harmonics,
implemented in SCALE3 ABSPACK scaling algorithm.
;
_exptl_crystal_colour 'clear colourless'
_exptl_crystal_colour_lustre clear
_exptl_crystal_colour_primary colourless
_exptl_crystal_density_diffrn 1.118
_exptl_crystal_description block
_exptl_crystal_F_000 2460
_exptl_crystal_recrystallization_method 'Re-crystallisation from solvent: toluene'
_exptl_crystal_size_max 0.716
_exptl_crystal_size_mid 0.319
_exptl_crystal_size_min 0.240
_refine_diff_density_max 1.003
_refine_diff_density_min -0.366
_refine_diff_density_rms 0.051
_refine_ls_extinction_method none
_refine_ls_goodness_of_fit_ref 1.043
_refine_ls_hydrogen_treatment mixed
_refine_ls_matrix_type full
_refine_ls_number_parameters 775
_refine_ls_number_reflns 12802
_refine_ls_number_restraints 136
_refine_ls_restrained_S_all 1.043
_refine_ls_R_factor_all 0.0551
_refine_ls_R_factor_gt 0.0515
_refine_ls_shift/su_max 0.002
_refine_ls_shift/su_mean 0.000
_refine_ls_structure_factor_coef Fsqd
_refine_ls_weighting_details 'w=1/[\s^2^(Fo^2^)+(0.0773P)^2^+4.0418P] where P=(Fo^2^+2Fc^2^)/3'
_refine_ls_weighting_scheme calc
_refine_ls_wR_factor_gt 0.1418
_refine_ls_wR_factor_ref 0.1450
_reflns_Friedel_coverage 0.000
_reflns_number_gt 11608
_reflns_number_total 12802
_reflns_threshold_expression 'I > 2\s(I)'
_cod_data_source_file d6dt00276e3.cif
_cod_data_source_block dippAmpOMeAlH2_4-Al
_cod_depositor_comments 'Adding full bibliography for 7720566--7720581.cif.'
_cod_database_code 7720581
_shelx_shelxl_version_number 2019/3
_chemical_oxdiff_formula 'C11 H10 N O'
_shelx_space_group_comment
;
The symmetry employed for this shelxl refinement is uniquely defined
by the following loop, which should always be used as a source of
symmetry information in preference to the above space-group names.
They are only intended as comments.
;
_cell_oxdiff_angle_alpha 89.9965(6)
_cell_oxdiff_angle_beta 117.8445(8)
_cell_oxdiff_angle_gamma 90.0240(6)
_cell_oxdiff_length_a 19.09302(13)
_cell_oxdiff_length_b 21.91395(16)
_cell_oxdiff_length_c 18.23704(14)
_cell_oxdiff_measurement_reflns_used 98544
_cell_oxdiff_volume 6746.98(8)
_shelx_estimated_absorpt_t_max 0.842
_shelx_estimated_absorpt_t_min 0.617
_diffrn_oxdiff_digest_od_ed
;

;
_diffrn_oxdiff_measurement_exp_name exp_56_DVT-444_full_exp.par
_olex2_refinement_description
;
1. Fixed Uiso
 At 1.2 times of:
  All C(H) groups
 At 1.5 times of:
  All C(H,H,H) groups
2. Restrained distances
 C78-C72
 1.51 with sigma of 0.02
 C72-C77 = C72-C73 = C76-C75
 1.39 with sigma of 0.02
 C77-C76 = C75-C74 = C74-C73
 1.38 with sigma of 0.02
 C78-C77 = C78-C73
 2.52 with sigma of 0.04
 C72-C76
 2.42 with sigma of 0.04
 C72-C74
 2.41 with sigma of 0.04
 C77-C75
 2.39 with sigma of 0.04
 C76-C74 = C75-C73
 2.4 with sigma of 0.04
 C72-C77 \\sim C77-C76 \\sim C76-C75 \\sim C75-C74 \\sim C74-C73 \\sim C73-C72
 with sigma of 0.02
 C72-C74 \\sim C72-C76 \\sim C73-C75 \\sim C77-C73 \\sim C76-C74 \\sim C77-C75
 with sigma of 0.04
 C78-C73 \\sim C78-C77
 with sigma of 0.04
3. Restrained planarity
 C78, C72, C77, C76, C75, C74, C73
 with sigma of 0.1
4. Uiso/Uaniso restraints and constraints
C78 \\sim C72 \\sim C77 \\sim C76 \\sim C75 \\sim C74 \\sim C73: within 2A with
sigma of 0.04 and sigma for terminal atoms of 0.08 within 2A
Uanis(C76) = Uanis(C72) = Uanis(C74) = Uanis(C73) = Uanis(C77) = Uanis(C78) =
Uanis(C75)
5. Rigid body (RIGU) restrains
 C78, C72, C77, C76, C75, C74, C73
 with sigma for 1-2 distances of 0.004 and sigma for 1-3 distances of 0.004
6. Others
 Fixed Sof: C78(0.5) H78a(0.5) H78b(0.5) H78c(0.5) C72(0.5) C77(0.5) H77(0.5)
 C76(0.5) H76(0.5) C75(0.5) H75(0.5) C74(0.5) H74(0.5) C73(0.5) H73(0.5)
7.a Ternary CH refined with riding coordinates:
 C47(H47), C50(H50), C18(H18), C59(H59), C30(H30), C15(H15), C27(H27), C62(H62)
7.b Aromatic/amide H refined with riding coordinates:
 C45(H45), C43(H43), C6(H6), C7(H7), C11(H11), C13(H13), C44(H44), C36(H36),
 C3(H3), C57(H57), C39(H39), C35(H35), C38(H38), C56(H56), C12(H12), C25(H25),
 C4(H4), C55(H55), C24(H24), C23(H23), C68(H68), C69(H69), C67(H67), C70(H70),
 C66(H66), C77(H77), C76(H76), C75(H75), C74(H74), C73(H73)
7.c Idealised Me refined as rotating group:
 C19(H19a,H19b,H19c), C20(H20a,H20b,H20c), C48(H48a,H48b,H48c), C49(H49a,H49b,
 H49c), C8(H8a,H8b,H8c), C40(H40a,H40b,H40c), C17(H17a,H17b,H17c), C16(H16a,
 H16b,H16c), C64(H64a,H64b,H64c), C52(H52a,H52b,H52c), C28(H28a,H28b,H28c),
 C29(H29a,H29b,H29c), C63(H63a,H63b,H63c), C51(H51a,H51b,H51c), C60(H60a,H60b,
 H60c), C32(H32a,H32b,H32c), C31(H31a,H31b,H31c), C61(H61a,H61b,H61c), C71(H71a,
 H71b,H71c), C78(H78a,H78b,H78c)
;
_olex2_submission_special_instructions 'No special instructions were received'
_oxdiff_exptl_absorpt_empirical_details
;
Empirical correction (ABSPACK) includes:
- Absorption correction using spherical harmonics
- Frame scaling
;
_oxdiff_exptl_absorpt_empirical_full_max 5.528
_oxdiff_exptl_absorpt_empirical_full_min 0.398

loop_
_space_group_symop_operation_xyz
'x, y, z'
'-x, y+1/2, -z+1/2'
'-x, -y, -z'
'x, -y-1/2, z-1/2'

loop_
_atom_site_label
_atom_site_type_symbol
_atom_site_fract_x
_atom_site_fract_y
_atom_site_fract_z
_atom_site_U_iso_or_equiv
_atom_site_adp_type
_atom_site_occupancy
_atom_site_site_symmetry_order
_atom_site_calc_flag
_atom_site_refinement_flags_posn
_atom_site_refinement_flags_adp
_atom_site_refinement_flags_occupancy
_atom_site_disorder_assembly
_atom_site_disorder_group
Al1 Al 1.02220(3) 0.05954(2) 0.50923(3) 0.01976(12) Uani 1 1 d . . . . .
Al2 Al 0.47713(3) 0.94013(2) 0.49063(3) 0.01924(12) Uani 1 1 d . . . . .
O2 O 0.59077(7) 0.63221(5) 0.33267(7) 0.0308(3) Uani 1 1 d . . . . .
O1 O 0.93454(7) 0.37243(5) 0.67680(7) 0.0326(3) Uani 1 1 d . . . . .
N4 N 0.53069(7) 0.85915(5) 0.52274(7) 0.0195(3) Uani 1 1 d . . . . .
N2 N 0.96957(7) 0.14062(5) 0.47685(8) 0.0198(3) Uani 1 1 d . . . . .
N3 N 0.48546(7) 0.90138(5) 0.40042(7) 0.0192(3) Uani 1 1 d . . . . .
N1 N 1.00932(7) 0.09639(5) 0.59721(7) 0.0191(3) Uani 1 1 d . . . . .
C33 C 0.51793(9) 0.85079(7) 0.44544(9) 0.0184(3) Uani 1 1 d . . . . .
C2 C 0.96789(9) 0.20626(6) 0.58797(9) 0.0198(3) Uani 1 1 d . . . . .
C1 C 0.98070(9) 0.14845(7) 0.55389(9) 0.0188(3) Uani 1 1 d . . . . .
C34 C 0.53543(9) 0.79364(6) 0.41336(9) 0.0197(3) Uani 1 1 d . . . . .
C9 C 1.01324(9) 0.08319(6) 0.67594(9) 0.0192(3) Uani 1 1 d . . . . .
C41 C 0.47593(9) 0.91161(6) 0.31883(9) 0.0194(3) Uani 1 1 d . . . . .
C46 C 0.40080(9) 0.90290(7) 0.24991(9) 0.0218(3) Uani 1 1 d . . . . .
C21 C 0.95469(9) 0.18861(7) 0.41854(9) 0.0213(3) Uani 1 1 d . . . . .
C45 C 0.39174(10) 0.91445(7) 0.17095(10) 0.0244(3) Uani 1 1 d . . . . .
H45 H 0.341198 0.909432 0.124141 0.029 Uiso 1 1 calc R U . . .
C10 C 1.08682(9) 0.08527(7) 0.74792(9) 0.0223(3) Uani 1 1 d . . . . .
C43 C 0.52843(10) 0.94141(7) 0.22748(10) 0.0239(3) Uani 1 1 d . . . . .
H43 H 0.571868 0.953732 0.219101 0.029 Uiso 1 1 calc R U . . .
C53 C 0.55125(9) 0.81139(6) 0.58266(9) 0.0199(3) Uani 1 1 d . . . . .
C37 C 0.56858(10) 0.68503(7) 0.35510(10) 0.0242(3) Uani 1 1 d . . . . .
C6 C 1.01316(9) 0.28032(7) 0.69979(9) 0.0230(3) Uani 1 1 d . . . . .
H6 H 1.050938 0.292629 0.753929 0.028 Uiso 1 1 calc R U . . .
C7 C 1.02143(9) 0.22488(7) 0.66791(9) 0.0220(3) Uani 1 1 d . . . . .
H7 H 1.064568 0.199001 0.701319 0.026 Uiso 1 1 calc R U . . .
C11 C 1.08960(10) 0.07220(7) 0.82402(10) 0.0255(3) Uani 1 1 d . . . . .
H11 H 1.139036 0.073182 0.873049 0.031 Uiso 1 1 calc R U . . .
C5 C 0.94914(10) 0.31766(7) 0.65183(10) 0.0251(3) Uani 1 1 d . . . . .
C13 C 0.94998(10) 0.05457(7) 0.75820(10) 0.0247(3) Uani 1 1 d . . . . .
H13 H 0.903517 0.044497 0.762254 0.030 Uiso 1 1 calc R U . . .
C54 C 0.62964(9) 0.80797(7) 0.64639(10) 0.0236(3) Uani 1 1 d . . . . .
C44 C 0.45514(10) 0.93313(7) 0.15952(10) 0.0258(3) Uani 1 1 d . . . . .
H44 H 0.448306 0.940235 0.105186 0.031 Uiso 1 1 calc R U . . .
C14 C 0.94443(9) 0.06580(7) 0.68014(9) 0.0211(3) Uani 1 1 d . . . . .
C36 C 0.62540(10) 0.71159(7) 0.42824(10) 0.0270(3) Uani 1 1 d . . . . .
H36 H 0.675903 0.692970 0.458154 0.032 Uiso 1 1 calc R U . . .
C58 C 0.49303(9) 0.77056(7) 0.57961(9) 0.0225(3) Uani 1 1 d . . . . .
C47 C 0.62147(9) 0.94540(7) 0.38081(10) 0.0239(3) Uani 1 1 d . . . . .
H47 H 0.616293 0.944684 0.432883 0.029 Uiso 1 1 calc R U . . .
C50 C 0.32920(9) 0.88350(8) 0.25980(10) 0.0262(3) Uani 1 1 d . . . . .
H50 H 0.348719 0.861831 0.314094 0.031 Uiso 1 1 calc R U . . .
C3 C 0.90471(10) 0.24482(7) 0.54019(10) 0.0248(3) Uani 1 1 d . . . . .
H3 H 0.868077 0.233381 0.485204 0.030 Uiso 1 1 calc R U . . .
C57 C 0.51577(10) 0.72585(7) 0.64144(10) 0.0271(3) Uani 1 1 d . . . . .
H57 H 0.477469 0.697513 0.639959 0.033 Uiso 1 1 calc R U . . .
C39 C 0.47953(10) 0.76726(7) 0.33982(9) 0.0234(3) Uani 1 1 d . . . . .
H39 H 0.429802 0.786760 0.308772 0.028 Uiso 1 1 calc R U . . .
C35 C 0.60861(10) 0.76482(7) 0.45740(10) 0.0245(3) Uani 1 1 d . . . . .
H35 H 0.647290 0.782027 0.508000 0.029 Uiso 1 1 calc R U . . .
C38 C 0.49512(10) 0.71281(7) 0.31090(10) 0.0247(3) Uani 1 1 d . . . . .
H38 H 0.455852 0.694772 0.261329 0.030 Uiso 1 1 calc R U . . .
C42 C 0.54028(9) 0.93213(6) 0.30822(9) 0.0206(3) Uani 1 1 d . . . . .
C26 C 0.88344(10) 0.18665(7) 0.34351(9) 0.0242(3) Uani 1 1 d . . . . .
C56 C 0.59223(11) 0.72209(8) 0.70415(10) 0.0295(4) Uani 1 1 d . . . . .
H56 H 0.606331 0.691463 0.745526 0.035 Uiso 1 1 calc R U . . .
C12 C 1.02163(10) 0.05784(7) 0.82936(10) 0.0271(3) Uani 1 1 d . . . . .
H12 H 1.024258 0.050252 0.881867 0.032 Uiso 1 1 calc R U . . .
C25 C 0.86841(11) 0.23340(8) 0.28603(10) 0.0287(4) Uani 1 1 d . . . . .
H25 H 0.820554 0.232907 0.235230 0.034 Uiso 1 1 calc R U . . .
C22 C 1.01115(10) 0.23465(7) 0.43346(10) 0.0246(3) Uani 1 1 d . . . . .
C4 C 0.89490(10) 0.29941(7) 0.57202(10) 0.0292(4) Uani 1 1 d . . . . .
H4 H 0.850860 0.324736 0.539286 0.035 Uiso 1 1 calc R U . . .
C18 C 0.86438(9) 0.05814(7) 0.60340(10) 0.0244(3) Uani 1 1 d . . . . .
H18 H 0.873509 0.058146 0.553689 0.029 Uiso 1 1 calc R U . . .
C59 C 0.69247(10) 0.85287(8) 0.65148(10) 0.0277(3) Uani 1 1 d . . . . .
H59 H 0.672481 0.873132 0.596193 0.033 Uiso 1 1 calc R U . . .
C30 C 0.82420(10) 0.13520(7) 0.32572(10) 0.0279(3) Uani 1 1 d . . . . .
H30 H 0.855318 0.096987 0.349230 0.033 Uiso 1 1 calc R U . . .
C15 C 1.16289(9) 0.09970(8) 0.74384(10) 0.0271(3) Uani 1 1 d . . . . .
H15 H 1.148493 0.122024 0.690871 0.033 Uiso 1 1 calc R U . . .
C55 C 0.64879(10) 0.76302(8) 0.70700(10) 0.0284(3) Uani 1 1 d . . . . .
H55 H 0.701426 0.760448 0.750907 0.034 Uiso 1 1 calc R U . . .
C27 C 1.09246(10) 0.23489(8) 0.50864(11) 0.0293(4) Uani 1 1 d . . . . .
H27 H 1.093276 0.202430 0.547571 0.035 Uiso 1 1 calc R U . . .
C24 C 0.92193(11) 0.28046(8) 0.30168(11) 0.0317(4) Uani 1 1 d . . . . .
H24 H 0.909936 0.312593 0.262660 0.038 Uiso 1 1 calc R U . . .
C62 C 0.40679(10) 0.77454(8) 0.51486(10) 0.0280(3) Uani 1 1 d . . . . .
H62 H 0.401353 0.808828 0.476371 0.034 Uiso 1 1 calc R U . . .
C19 C 0.80897(10) 0.11125(8) 0.59443(11) 0.0312(4) Uani 1 1 d . . . . .
H19A H 0.799966 0.112715 0.643076 0.047 Uiso 1 1 calc R U . . .
H19B H 0.758304 0.105441 0.544373 0.047 Uiso 1 1 calc R U . . .
H19C H 0.833135 0.149629 0.590093 0.047 Uiso 1 1 calc R U . . .
C23 C 0.99253(11) 0.28057(8) 0.37388(11) 0.0300(4) Uani 1 1 d . . . . .
H23 H 1.029459 0.312524 0.383502 0.036 Uiso 1 1 calc R U . . .
C20 C 0.82557(10) -0.00283(8) 0.60502(10) 0.0296(4) Uani 1 1 d . . . . .
H20A H 0.860948 -0.036476 0.608886 0.044 Uiso 1 1 calc R U . . .
H20B H 0.775275 -0.007119 0.554086 0.044 Uiso 1 1 calc R U . . .
H20C H 0.815687 -0.003830 0.653121 0.044 Uiso 1 1 calc R U . . .
C48 C 0.68217(10) 0.89694(8) 0.38838(11) 0.0309(4) Uani 1 1 d . . . . .
H48A H 0.663123 0.856569 0.394032 0.046 Uiso 1 1 calc R U . . .
H48B H 0.732821 0.905478 0.437308 0.046 Uiso 1 1 calc R U . . .
H48C H 0.689444 0.897721 0.338635 0.046 Uiso 1 1 calc R U . . .
C68 C 0.72867(11) 0.48675(8) 0.52101(10) 0.0326(4) Uani 1 1 d . . . . .
H68 H 0.694487 0.476228 0.543694 0.039 Uiso 1 1 calc R U . . .
C49 C 0.65100(11) 1.00888(7) 0.37266(10) 0.0297(4) Uani 1 1 d . . . . .
H49A H 0.655676 1.010834 0.321443 0.045 Uiso 1 1 calc R U . . .
H49B H 0.702891 1.016482 0.420316 0.045 Uiso 1 1 calc R U . . .
H49C H 0.613284 1.039872 0.371010 0.045 Uiso 1 1 calc R U . . .
C8 C 0.99124(11) 0.39579(8) 0.75540(10) 0.0313(4) Uani 1 1 d . . . . .
H8A H 1.042935 0.399234 0.756600 0.047 Uiso 1 1 calc R U . . .
H8B H 0.995438 0.368026 0.799401 0.047 Uiso 1 1 calc R U . . .
H8C H 0.974251 0.436131 0.764143 0.047 Uiso 1 1 calc R U . . .
C40 C 0.53285(11) 0.60060(8) 0.26172(11) 0.0326(4) Uani 1 1 d . . . . .
H40A H 0.518881 0.625197 0.211912 0.049 Uiso 1 1 calc R U . . .
H40B H 0.485415 0.593600 0.268333 0.049 Uiso 1 1 calc R U . . .
H40C H 0.554499 0.561323 0.256228 0.049 Uiso 1 1 calc R U . . .
C69 C 0.71286(11) 0.53769(8) 0.47086(11) 0.0324(4) Uani 1 1 d . . . . .
H69 H 0.667748 0.562234 0.458798 0.039 Uiso 1 1 calc R U . . .
C17 C 1.20372(11) 0.04017(9) 0.74217(12) 0.0343(4) Uani 1 1 d . . . . .
H17A H 1.216485 0.016773 0.792656 0.051 Uiso 1 1 calc R U . . .
H17B H 1.252587 0.049365 0.739257 0.051 Uiso 1 1 calc R U . . .
H17C H 1.168287 0.016173 0.693533 0.051 Uiso 1 1 calc R U . . .
C16 C 1.21964(11) 0.14002(9) 0.81586(12) 0.0386(4) Uani 1 1 d . . . . .
H16A H 1.191485 0.176491 0.819072 0.058 Uiso 1 1 calc R U . . .
H16B H 1.264282 0.152217 0.806635 0.058 Uiso 1 1 calc R U . . .
H16C H 1.239419 0.117132 0.867907 0.058 Uiso 1 1 calc R U . . .
C67 C 0.79406(11) 0.45136(8) 0.53794(11) 0.0343(4) Uani 1 1 d . . . . .
H67 H 0.804976 0.416624 0.572762 0.041 Uiso 1 1 calc R U . . .
C64 C 0.35452(11) 0.78899(9) 0.55577(12) 0.0362(4) Uani 1 1 d . . . . .
H64A H 0.361177 0.757081 0.596165 0.054 Uiso 1 1 calc R U . . .
H64B H 0.298924 0.790643 0.513252 0.054 Uiso 1 1 calc R U . . .
H64C H 0.370040 0.828497 0.584056 0.054 Uiso 1 1 calc R U . . .
C70 C 0.76340(12) 0.55265(9) 0.43833(11) 0.0367(4) Uani 1 1 d . . . . .
H70 H 0.752986 0.587908 0.404494 0.044 Uiso 1 1 calc R U . . .
C52 C 0.28403(11) 0.94019(9) 0.26240(12) 0.0370(4) Uani 1 1 d . . . . .
H52A H 0.269557 0.964612 0.212345 0.055 Uiso 1 1 calc R U . . .
H52B H 0.317606 0.964518 0.311479 0.055 Uiso 1 1 calc R U . . .
H52C H 0.235925 0.927851 0.265027 0.055 Uiso 1 1 calc R U . . .
C65 C 0.82916(11) 0.51667(9) 0.45464(11) 0.0376(4) Uani 1 1 d . . . . .
C28 C 1.11151(12) 0.29588(9) 0.55485(12) 0.0396(4) Uani 1 1 d . . . . .
H28A H 1.115507 0.327873 0.519447 0.059 Uiso 1 1 calc R U . . .
H28B H 1.161943 0.292578 0.605823 0.059 Uiso 1 1 calc R U . . .
H28C H 1.069265 0.306245 0.568882 0.059 Uiso 1 1 calc R U . . .
C66 C 0.84387(11) 0.46572(9) 0.50498(11) 0.0378(4) Uani 1 1 d . . . . .
H66 H 0.888476 0.440635 0.516751 0.045 Uiso 1 1 calc R U . . .
C29 C 1.15578(12) 0.21920(9) 0.48238(13) 0.0416(4) Uani 1 1 d . . . . .
H29A H 1.144325 0.179097 0.455483 0.062 Uiso 1 1 calc R U . . .
H29B H 1.207968 0.218327 0.531413 0.062 Uiso 1 1 calc R U . . .
H29C H 1.155526 0.250143 0.443462 0.062 Uiso 1 1 calc R U . . .
C63 C 0.37821(12) 0.71606(9) 0.46346(12) 0.0423(5) Uani 1 1 d . . . . .
H63A H 0.412548 0.706878 0.438363 0.063 Uiso 1 1 calc R U . . .
H63B H 0.323665 0.721673 0.419679 0.063 Uiso 1 1 calc R U . . .
H63C H 0.380111 0.682182 0.499421 0.063 Uiso 1 1 calc R U . . .
C51 C 0.27387(11) 0.84015(9) 0.19117(12) 0.0401(4) Uani 1 1 d . . . . .
H51A H 0.232406 0.825451 0.204086 0.060 Uiso 1 1 calc R U . . .
H51B H 0.304336 0.805378 0.187453 0.060 Uiso 1 1 calc R U . . .
H51C H 0.249496 0.861918 0.138086 0.060 Uiso 1 1 calc R U . . .
C60 C 0.77172(11) 0.82249(9) 0.67196(12) 0.0374(4) Uani 1 1 d . . . . .
H60A H 0.795858 0.806798 0.728851 0.056 Uiso 1 1 calc R U . . .
H60B H 0.807185 0.852518 0.666776 0.056 Uiso 1 1 calc R U . . .
H60C H 0.762827 0.788712 0.633376 0.056 Uiso 1 1 calc R U . . .
C32 C 0.77149(12) 0.12427(10) 0.23335(11) 0.0410(4) Uani 1 1 d . . . . .
H32A H 0.735363 0.158896 0.209491 0.061 Uiso 1 1 calc R U . . .
H32B H 0.740704 0.086841 0.225551 0.061 Uiso 1 1 calc R U . . .
H32C H 0.804535 0.120050 0.205619 0.061 Uiso 1 1 calc R U . . .
C31 C 0.77352(13) 0.14526(9) 0.36841(13) 0.0425(5) Uani 1 1 d . . . . .
H31A H 0.807608 0.148197 0.428434 0.064 Uiso 1 1 calc R U . . .
H31B H 0.736867 0.110922 0.356338 0.064 Uiso 1 1 calc R U . . .
H31C H 0.743305 0.183169 0.348087 0.064 Uiso 1 1 calc R U . . .
C61 C 0.70470(13) 0.90185(9) 0.71509(14) 0.0438(5) Uani 1 1 d . . . . .
H61A H 0.654993 0.924057 0.698415 0.066 Uiso 1 1 calc R U . . .
H61B H 0.745755 0.930312 0.718626 0.066 Uiso 1 1 calc R U . . .
H61C H 0.721259 0.882832 0.769342 0.066 Uiso 1 1 calc R U . . .
C71 C 0.88534(14) 0.53035(12) 0.42016(14) 0.0536(6) Uani 1 1 d . . . . .
H71A H 0.857431 0.553252 0.368267 0.080 Uiso 1 1 calc R U . . .
H71B H 0.905387 0.492007 0.409462 0.080 Uiso 1 1 calc R U . . .
H71C H 0.929778 0.554705 0.460320 0.080 Uiso 1 1 calc R U . . .
C78 C 0.5575(3) 0.9082(2) 0.0286(3) 0.0471(5) Uani 0.5 1 d D U P A -1
H78A H 0.537215 0.884619 0.060215 0.071 Uiso 0.5 1 calc R U P A -1
H78B H 0.615502 0.909597 0.059166 0.071 Uiso 0.5 1 calc R U P A -1
H78C H 0.541030 0.888788 -0.025446 0.071 Uiso 0.5 1 calc R U P A -1
C72 C 0.5258(3) 0.9706(2) 0.0161(3) 0.0471(5) Uani 0.5 1 d D U P A -1
C77 C 0.4537(3) 0.9858(3) -0.0528(3) 0.0471(5) Uani 0.5 1 d D U P A -1
H77 H 0.424072 0.956382 -0.093910 0.056 Uiso 0.5 1 calc R U P A -1
C76 C 0.4273(3) 1.0454(2) -0.0587(3) 0.0471(5) Uani 0.5 1 d D U P A -1
H76 H 0.378524 1.056794 -0.104569 0.056 Uiso 0.5 1 calc R U P A -1
C75 C 0.4722(3) 1.0909(2) 0.0034(3) 0.0471(5) Uani 0.5 1 d D U P A -1
H75 H 0.453665 1.131718 -0.001499 0.056 Uiso 0.5 1 calc R U P A -1
C74 C 0.5413(3) 1.0735(2) 0.0685(3) 0.0471(5) Uani 0.5 1 d D U P A -1
H74 H 0.571597 1.102142 0.110462 0.056 Uiso 0.5 1 calc R U P A -1
C73 C 0.5678(3) 1.0143(3) 0.0742(3) 0.0471(5) Uani 0.5 1 d D U P A -1
H73 H 0.616994 1.003275 0.119847 0.056 Uiso 0.5 1 calc R U P A -1
H H 0.5442(11) 0.9837(9) 0.5615(12) 0.032(5) Uiso 1 1 d . . . . .
HA H 0.4003(13) 0.9357(9) 0.4969(13) 0.038(5) Uiso 1 1 d . . . . .
HB H 0.9579(12) 0.0154(9) 0.4404(12) 0.035(5) Uiso 1 1 d . . . . .
HC H 1.0990(13) 0.0653(10) 0.5045(13) 0.041(6) Uiso 1 1 d . . . . .

loop_
_atom_site_aniso_label
_atom_site_aniso_U_11
_atom_site_aniso_U_22
_atom_site_aniso_U_33
_atom_site_aniso_U_23
_atom_site_aniso_U_13
_atom_site_aniso_U_12
Al1 0.0236(2) 0.0159(2) 0.0224(2) 0.00084(16) 0.01289(19) 0.00220(16)
Al2 0.0227(2) 0.0162(2) 0.0216(2) -0.00015(16) 0.01264(19) 0.00152(16)
O2 0.0379(7) 0.0218(6) 0.0328(6) -0.0032(5) 0.0165(5) 0.0073(5)
O1 0.0396(7) 0.0222(6) 0.0302(6) -0.0053(5) 0.0115(5) 0.0077(5)
N4 0.0240(7) 0.0163(6) 0.0200(6) 0.0018(5) 0.0117(5) 0.0018(5)
N2 0.0243(7) 0.0158(6) 0.0210(6) 0.0018(5) 0.0120(5) 0.0017(5)
N3 0.0225(7) 0.0170(6) 0.0207(6) 0.0015(5) 0.0122(5) 0.0026(5)
N1 0.0220(6) 0.0156(6) 0.0214(6) 0.0019(5) 0.0115(5) 0.0021(5)
C33 0.0180(7) 0.0176(7) 0.0211(7) 0.0008(5) 0.0104(6) -0.0003(5)
C2 0.0237(8) 0.0161(7) 0.0230(7) 0.0014(5) 0.0137(6) 0.0005(6)
C1 0.0178(7) 0.0170(7) 0.0225(7) 0.0012(5) 0.0101(6) -0.0005(5)
C34 0.0250(8) 0.0166(7) 0.0216(7) 0.0027(5) 0.0142(6) 0.0021(6)
C9 0.0249(8) 0.0131(6) 0.0217(7) 0.0018(5) 0.0125(6) 0.0030(5)
C41 0.0255(8) 0.0139(6) 0.0214(7) 0.0021(5) 0.0132(6) 0.0040(5)
C46 0.0237(8) 0.0181(7) 0.0257(7) 0.0025(6) 0.0133(6) 0.0037(6)
C21 0.0286(8) 0.0169(7) 0.0241(7) 0.0029(6) 0.0171(7) 0.0051(6)
C45 0.0234(8) 0.0257(8) 0.0219(7) 0.0020(6) 0.0087(6) 0.0022(6)
C10 0.0247(8) 0.0167(7) 0.0253(7) 0.0023(6) 0.0116(6) 0.0026(6)
C43 0.0272(8) 0.0231(8) 0.0257(8) 0.0011(6) 0.0160(7) -0.0005(6)
C53 0.0266(8) 0.0166(7) 0.0204(7) 0.0016(5) 0.0144(6) 0.0037(6)
C37 0.0339(9) 0.0172(7) 0.0270(8) 0.0017(6) 0.0188(7) 0.0035(6)
C6 0.0241(8) 0.0211(7) 0.0236(7) -0.0016(6) 0.0109(6) -0.0019(6)
C7 0.0220(8) 0.0198(7) 0.0242(7) 0.0022(6) 0.0107(6) 0.0018(6)
C11 0.0258(8) 0.0252(8) 0.0221(7) 0.0020(6) 0.0082(6) 0.0036(6)
C5 0.0317(9) 0.0176(7) 0.0282(8) -0.0001(6) 0.0160(7) 0.0025(6)
C13 0.0260(8) 0.0258(8) 0.0271(8) 0.0034(6) 0.0164(7) 0.0034(6)
C54 0.0257(8) 0.0231(8) 0.0247(7) 0.0022(6) 0.0139(7) 0.0028(6)
C44 0.0314(9) 0.0266(8) 0.0218(7) 0.0032(6) 0.0145(7) 0.0020(6)
C14 0.0250(8) 0.0172(7) 0.0226(7) 0.0014(5) 0.0123(6) 0.0033(6)
C36 0.0258(8) 0.0252(8) 0.0296(8) 0.0016(6) 0.0126(7) 0.0076(6)
C58 0.0279(8) 0.0189(7) 0.0245(7) 0.0007(6) 0.0154(7) 0.0018(6)
C47 0.0245(8) 0.0240(8) 0.0232(7) -0.0007(6) 0.0112(6) -0.0037(6)
C50 0.0215(8) 0.0307(8) 0.0278(8) 0.0067(6) 0.0126(7) 0.0027(6)
C3 0.0272(8) 0.0220(8) 0.0235(7) -0.0006(6) 0.0104(6) 0.0038(6)
C57 0.0339(9) 0.0208(7) 0.0334(8) 0.0050(6) 0.0214(7) 0.0016(6)
C39 0.0254(8) 0.0214(7) 0.0238(7) 0.0014(6) 0.0119(6) 0.0036(6)
C35 0.0256(8) 0.0237(8) 0.0243(7) -0.0008(6) 0.0115(6) 0.0024(6)
C38 0.0287(9) 0.0212(7) 0.0240(7) -0.0012(6) 0.0122(7) 0.0009(6)
C42 0.0258(8) 0.0153(7) 0.0230(7) 0.0000(5) 0.0132(6) 0.0013(6)
C26 0.0309(9) 0.0207(7) 0.0243(7) 0.0026(6) 0.0156(7) 0.0059(6)
C56 0.0365(10) 0.0259(8) 0.0309(8) 0.0108(7) 0.0197(7) 0.0079(7)
C12 0.0330(9) 0.0289(8) 0.0219(7) 0.0042(6) 0.0150(7) 0.0057(7)
C25 0.0344(9) 0.0276(8) 0.0263(8) 0.0068(6) 0.0160(7) 0.0093(7)
C22 0.0304(9) 0.0210(7) 0.0293(8) 0.0039(6) 0.0197(7) 0.0043(6)
C4 0.0313(9) 0.0239(8) 0.0279(8) 0.0005(6) 0.0099(7) 0.0095(7)
C18 0.0232(8) 0.0273(8) 0.0241(7) 0.0021(6) 0.0122(7) -0.0014(6)
C59 0.0243(8) 0.0297(8) 0.0280(8) 0.0042(6) 0.0112(7) 0.0009(7)
C30 0.0306(9) 0.0221(8) 0.0260(8) 0.0013(6) 0.0091(7) 0.0016(6)
C15 0.0209(8) 0.0300(8) 0.0282(8) 0.0056(6) 0.0096(7) -0.0005(6)
C55 0.0272(9) 0.0304(8) 0.0265(8) 0.0071(6) 0.0115(7) 0.0064(7)
C27 0.0267(9) 0.0273(8) 0.0361(9) 0.0065(7) 0.0164(7) -0.0020(7)
C24 0.0412(10) 0.0277(8) 0.0341(9) 0.0129(7) 0.0241(8) 0.0098(7)
C62 0.0267(9) 0.0271(8) 0.0296(8) 0.0035(6) 0.0126(7) -0.0034(6)
C19 0.0222(8) 0.0318(9) 0.0367(9) 0.0074(7) 0.0113(7) 0.0023(7)
C23 0.0358(10) 0.0239(8) 0.0401(9) 0.0086(7) 0.0260(8) 0.0031(7)
C20 0.0288(9) 0.0294(9) 0.0301(8) -0.0019(7) 0.0133(7) -0.0047(7)
C48 0.0225(8) 0.0278(8) 0.0375(9) -0.0003(7) 0.0100(7) -0.0022(7)
C68 0.0334(10) 0.0332(9) 0.0293(8) -0.0050(7) 0.0130(7) -0.0008(7)
C49 0.0347(9) 0.0248(8) 0.0287(8) -0.0031(6) 0.0141(7) -0.0072(7)
C8 0.0392(10) 0.0233(8) 0.0312(8) -0.0065(7) 0.0162(8) -0.0024(7)
C40 0.0428(10) 0.0229(8) 0.0366(9) -0.0076(7) 0.0224(8) -0.0008(7)
C69 0.0286(9) 0.0341(9) 0.0285(8) -0.0039(7) 0.0085(7) 0.0076(7)
C17 0.0266(9) 0.0414(10) 0.0374(9) 0.0047(8) 0.0171(8) 0.0064(7)
C16 0.0284(10) 0.0388(10) 0.0417(10) 0.0012(8) 0.0106(8) -0.0077(8)
C67 0.0354(10) 0.0275(8) 0.0319(9) -0.0022(7) 0.0090(8) 0.0052(7)
C64 0.0285(9) 0.0391(10) 0.0421(10) 0.0066(8) 0.0175(8) 0.0050(7)
C70 0.0438(11) 0.0345(9) 0.0264(8) 0.0003(7) 0.0118(8) 0.0003(8)
C52 0.0319(10) 0.0437(11) 0.0423(10) 0.0118(8) 0.0231(8) 0.0145(8)
C65 0.0342(10) 0.0473(11) 0.0313(9) -0.0133(8) 0.0152(8) -0.0065(8)
C28 0.0425(11) 0.0340(10) 0.0413(10) -0.0003(8) 0.0187(9) -0.0100(8)
C66 0.0298(10) 0.0366(10) 0.0380(9) -0.0097(8) 0.0084(8) 0.0078(8)
C29 0.0319(10) 0.0427(11) 0.0559(12) 0.0086(9) 0.0253(9) 0.0040(8)
C63 0.0410(11) 0.0419(11) 0.0401(10) -0.0091(8) 0.0156(9) -0.0122(9)
C51 0.0310(10) 0.0471(11) 0.0420(10) -0.0006(8) 0.0169(8) -0.0113(8)
C60 0.0283(9) 0.0416(10) 0.0448(10) 0.0028(8) 0.0192(8) 0.0002(8)
C32 0.0391(11) 0.0459(11) 0.0305(9) -0.0025(8) 0.0100(8) -0.0013(8)
C31 0.0485(12) 0.0395(10) 0.0480(11) -0.0093(9) 0.0295(10) -0.0157(9)
C61 0.0445(12) 0.0399(11) 0.0553(12) -0.0137(9) 0.0303(10) -0.0122(9)
C71 0.0552(14) 0.0626(14) 0.0463(12) -0.0045(10) 0.0265(11) -0.0049(11)
C78 0.0495(14) 0.0566(8) 0.0504(13) 0.0057(10) 0.0361(10) -0.0021(10)
C72 0.0495(14) 0.0566(8) 0.0504(13) 0.0057(10) 0.0361(10) -0.0021(10)
C77 0.0495(14) 0.0566(8) 0.0504(13) 0.0057(10) 0.0361(10) -0.0021(10)
C76 0.0495(14) 0.0566(8) 0.0504(13) 0.0057(10) 0.0361(10) -0.0021(10)
C75 0.0495(14) 0.0566(8) 0.0504(13) 0.0057(10) 0.0361(10) -0.0021(10)
C74 0.0495(14) 0.0566(8) 0.0504(13) 0.0057(10) 0.0361(10) -0.0021(10)
C73 0.0495(14) 0.0566(8) 0.0504(13) 0.0057(10) 0.0361(10) -0.0021(10)

loop_
_atom_type_symbol
_atom_type_description
_atom_type_scat_dispersion_real
_atom_type_scat_dispersion_imag
_atom_type_scat_source
C C 0.0181 0.0091 'International Tables Vol C Tables 4.2.6.8 and 6.1.1.4'
H H 0.0000 0.0000 'International Tables Vol C Tables 4.2.6.8 and 6.1.1.4'
Al Al 0.2130 0.2455 'International Tables Vol C Tables 4.2.6.8 and 6.1.1.4'
N N 0.0311 0.0180 'International Tables Vol C Tables 4.2.6.8 and 6.1.1.4'
O O 0.0492 0.0322 'International Tables Vol C Tables 4.2.6.8 and 6.1.1.4'

loop_
_exptl_crystal_face_index_h
_exptl_crystal_face_index_k
_exptl_crystal_face_index_l
_exptl_crystal_face_perp_dist
1 10 -8 0.1429
-1 -10 8 0.0974
-10 -1 -2 0.1589
10 1 2 0.4096
0 9 8 0.1114
-11 2 1 0.1612
-10 -1 -2 0.1580
-6 -5 -6 0.1658
0 -9 -8 0.1569
11 -6 -5 0.3831
10 -8 -7 0.3603
4 -10 -9 0.2483

loop_
_geom_angle_atom_site_label_1
_geom_angle_atom_site_label_2
_geom_angle_atom_site_label_3
_geom_angle
_geom_angle_site_symmetry_1
_geom_angle_site_symmetry_3
_geom_angle_publ_flag
N2 Al1 HB 102.2(7) . . ?
N2 Al1 HC 106.1(8) . . ?
N1 Al1 N2 68.11(5) . . ?
N1 Al1 HB 124.0(7) . . ?
N1 Al1 HC 121.4(8) . . ?
HB Al1 HC 114.3(11) . . ?
N4 Al2 H 100.5(7) . . ?
N4 Al2 HA 107.5(8) . . ?
N3 Al2 N4 67.82(5) . . ?
N3 Al2 H 125.9(7) . . ?
N3 Al2 HA 120.2(8) . . ?
H Al2 HA 113.8(10) . . ?
C37 O2 C40 117.85(13) . . ?
C5 O1 C8 118.38(13) . . ?
C33 N4 Al2 89.79(9) . . ?
C33 N4 C53 124.06(12) . . ?
C53 N4 Al2 142.75(10) . . ?
C1 N2 Al1 89.56(9) . . ?
C1 N2 C21 124.75(12) . . ?
C21 N2 Al1 140.94(10) . . ?
C33 N3 Al2 92.31(9) . . ?
C33 N3 C41 124.22(12) . . ?
C41 N3 Al2 143.13(10) . . ?
C1 N1 Al1 92.36(9) . . ?
C1 N1 C9 125.10(12) . . ?
C9 N1 Al1 142.12(10) . . ?
N4 C33 N3 109.77(13) . . ?
N4 C33 C34 124.88(13) . . ?
N3 C33 C34 125.34(13) . . ?
C7 C2 C1 120.34(13) . . ?
C7 C2 C3 118.25(14) . . ?
C3 C2 C1 121.34(14) . . ?
N2 C1 N1 109.30(13) . . ?
N2 C1 C2 125.27(13) . . ?
N1 C1 C2 125.35(13) . . ?
C39 C34 C33 121.19(14) . . ?
C39 C34 C35 118.55(14) . . ?
C35 C34 C33 120.26(14) . . ?
C10 C9 N1 119.42(13) . . ?
C14 C9 N1 119.84(13) . . ?
C14 C9 C10 120.68(13) . . ?
C46 C41 N3 119.22(13) . . ?
C42 C41 N3 119.96(13) . . ?
C42 C41 C46 120.78(13) . . ?
C41 C46 C50 121.90(13) . . ?
C45 C46 C41 118.73(14) . . ?
C45 C46 C50 119.33(14) . . ?
C26 C21 N2 117.84(13) . . ?
C22 C21 N2 121.11(14) . . ?
C22 C21 C26 120.96(14) . . ?
C46 C45 H45 119.5 . . ?
C44 C45 C46 121.05(15) . . ?
C44 C45 H45 119.5 . . ?
C9 C10 C15 121.42(13) . . ?
C11 C10 C9 118.68(14) . . ?
C11 C10 C15 119.89(14) . . ?
C44 C43 H43 119.2 . . ?
C44 C43 C42 121.63(15) . . ?
C42 C43 H43 119.2 . . ?
C54 C53 N4 118.54(13) . . ?
C54 C53 C58 121.04(13) . . ?
C58 C53 N4 120.36(13) . . ?
O2 C37 C36 115.51(14) . . ?
O2 C37 C38 124.77(15) . . ?
C38 C37 C36 119.71(14) . . ?
C7 C6 H6 120.3 . . ?
C7 C6 C5 119.39(14) . . ?
C5 C6 H6 120.3 . . ?
C2 C7 H7 119.2 . . ?
C6 C7 C2 121.55(14) . . ?
C6 C7 H7 119.2 . . ?
C10 C11 H11 119.4 . . ?
C12 C11 C10 121.11(15) . . ?
C12 C11 H11 119.4 . . ?
O1 C5 C6 124.57(15) . . ?
O1 C5 C4 115.79(14) . . ?
C6 C5 C4 119.63(14) . . ?
C14 C13 H13 119.4 . . ?
C12 C13 H13 119.4 . . ?
C12 C13 C14 121.24(15) . . ?
C53 C54 C59 121.45(13) . . ?
C55 C54 C53 118.47(15) . . ?
C55 C54 C59 120.06(15) . . ?
C45 C44 H44 120.2 . . ?
C43 C44 C45 119.67(14) . . ?
C43 C44 H44 120.2 . . ?
C9 C14 C18 122.83(13) . . ?
C13 C14 C9 118.38(14) . . ?
C13 C14 C18 118.80(14) . . ?
C37 C36 H36 119.9 . . ?
C35 C36 C37 120.30(15) . . ?
C35 C36 H36 119.9 . . ?
C53 C58 C62 123.01(13) . . ?
C57 C58 C53 118.07(15) . . ?
C57 C58 C62 118.87(14) . . ?
C42 C47 H47 108.1 . . ?
C42 C47 C48 111.48(13) . . ?
C42 C47 C49 111.08(13) . . ?
C48 C47 H47 108.1 . . ?
C48 C47 C49 109.94(14) . . ?
C49 C47 H47 108.1 . . ?
C46 C50 H50 108.1 . . ?
C46 C50 C52 109.19(14) . . ?
C46 C50 C51 113.02(14) . . ?
C52 C50 H50 108.1 . . ?
C52 C50 C51 110.24(15) . . ?
C51 C50 H50 108.1 . . ?
C2 C3 H3 119.7 . . ?
C4 C3 C2 120.66(15) . . ?
C4 C3 H3 119.7 . . ?
C58 C57 H57 119.3 . . ?
C56 C57 C58 121.43(15) . . ?
C56 C57 H57 119.3 . . ?
C34 C39 H39 119.4 . . ?
C34 C39 C38 121.20(15) . . ?
C38 C39 H39 119.4 . . ?
C34 C35 H35 119.6 . . ?
C36 C35 C34 120.72(15) . . ?
C36 C35 H35 119.6 . . ?
C37 C38 C39 119.49(15) . . ?
C37 C38 H38 120.3 . . ?
C39 C38 H38 120.3 . . ?
C41 C42 C47 122.82(13) . . ?
C43 C42 C41 118.09(14) . . ?
C43 C42 C47 119.09(14) . . ?
C21 C26 C30 120.95(13) . . ?
C25 C26 C21 118.25(15) . . ?
C25 C26 C30 120.80(15) . . ?
C57 C56 H56 120.0 . . ?
C57 C56 C55 119.93(15) . . ?
C55 C56 H56 120.0 . . ?
C11 C12 H12 120.1 . . ?
C13 C12 C11 119.78(14) . . ?
C13 C12 H12 120.1 . . ?
C26 C25 H25 119.4 . . ?
C24 C25 C26 121.24(16) . . ?
C24 C25 H25 119.4 . . ?
C21 C22 C27 123.05(14) . . ?
C23 C22 C21 118.14(15) . . ?
C23 C22 C27 118.74(15) . . ?
C5 C4 H4 119.8 . . ?
C3 C4 C5 120.49(15) . . ?
C3 C4 H4 119.8 . . ?
C14 C18 H18 107.9 . . ?
C14 C18 C19 111.17(13) . . ?
C14 C18 C20 111.36(13) . . ?
C19 C18 H18 107.9 . . ?
C19 C18 C20 110.38(13) . . ?
C20 C18 H18 107.9 . . ?
C54 C59 H59 107.9 . . ?
C54 C59 C60 113.28(14) . . ?
C60 C59 H59 107.9 . . ?
C61 C59 C54 109.87(14) . . ?
C61 C59 H59 107.9 . . ?
C61 C59 C60 109.85(15) . . ?
C26 C30 H30 107.2 . . ?
C26 C30 C32 113.17(14) . . ?
C32 C30 H30 107.2 . . ?
C31 C30 C26 111.87(14) . . ?
C31 C30 H30 107.2 . . ?
C31 C30 C32 109.90(15) . . ?
C10 C15 H15 108.1 . . ?
C10 C15 C17 109.35(13) . . ?
C10 C15 C16 112.73(14) . . ?
C17 C15 H15 108.1 . . ?
C17 C15 C16 110.26(14) . . ?
C16 C15 H15 108.1 . . ?
C54 C55 H55 119.5 . . ?
C56 C55 C54 121.04(16) . . ?
C56 C55 H55 119.5 . . ?
C22 C27 H27 108.0 . . ?
C22 C27 C28 112.36(14) . . ?
C22 C27 C29 109.89(14) . . ?
C28 C27 H27 108.0 . . ?
C28 C27 C29 110.41(15) . . ?
C29 C27 H27 108.0 . . ?
C25 C24 H24 120.1 . . ?
C23 C24 C25 119.84(15) . . ?
C23 C24 H24 120.1 . . ?
C58 C62 H62 108.0 . . ?
C58 C62 C64 110.49(14) . . ?
C58 C62 C63 112.09(15) . . ?
C64 C62 H62 108.0 . . ?
C63 C62 H62 108.0 . . ?
C63 C62 C64 110.15(15) . . ?
C18 C19 H19A 109.5 . . ?
C18 C19 H19B 109.5 . . ?
C18 C19 H19C 109.5 . . ?
H19A C19 H19B 109.5 . . ?
H19A C19 H19C 109.5 . . ?
H19B C19 H19C 109.5 . . ?
C22 C23 H23 119.3 . . ?
C24 C23 C22 121.45(16) . . ?
C24 C23 H23 119.3 . . ?
C18 C20 H20A 109.5 . . ?
C18 C20 H20B 109.5 . . ?
C18 C20 H20C 109.5 . . ?
H20A C20 H20B 109.5 . . ?
H20A C20 H20C 109.5 . . ?
H20B C20 H20C 109.5 . . ?
C47 C48 H48A 109.5 . . ?
C47 C48 H48B 109.5 . . ?
C47 C48 H48C 109.5 . . ?
H48A C48 H48B 109.5 . . ?
H48A C48 H48C 109.5 . . ?
H48B C48 H48C 109.5 . . ?
C69 C68 H68 120.1 . . ?
C67 C68 H68 120.1 . . ?
C67 C68 C69 119.82(17) . . ?
C47 C49 H49A 109.5 . . ?
C47 C49 H49B 109.5 . . ?
C47 C49 H49C 109.5 . . ?
H49A C49 H49B 109.5 . . ?
H49A C49 H49C 109.5 . . ?
H49B C49 H49C 109.5 . . ?
O1 C8 H8A 109.5 . . ?
O1 C8 H8B 109.5 . . ?
O1 C8 H8C 109.5 . . ?
H8A C8 H8B 109.5 . . ?
H8A C8 H8C 109.5 . . ?
H8B C8 H8C 109.5 . . ?
O2 C40 H40A 109.5 . . ?
O2 C40 H40B 109.5 . . ?
O2 C40 H40C 109.5 . . ?
H40A C40 H40B 109.5 . . ?
H40A C40 H40C 109.5 . . ?
H40B C40 H40C 109.5 . . ?
C68 C69 H69 120.2 . . ?
C68 C69 C70 119.51(16) . . ?
C70 C69 H69 120.2 . . ?
C15 C17 H17A 109.5 . . ?
C15 C17 H17B 109.5 . . ?
C15 C17 H17C 109.5 . . ?
H17A C17 H17B 109.5 . . ?
H17A C17 H17C 109.5 . . ?
H17B C17 H17C 109.5 . . ?
C15 C16 H16A 109.5 . . ?
C15 C16 H16B 109.5 . . ?
C15 C16 H16C 109.5 . . ?
H16A C16 H16B 109.5 . . ?
H16A C16 H16C 109.5 . . ?
H16B C16 H16C 109.5 . . ?
C68 C67 H67 119.6 . . ?
C68 C67 C66 120.80(17) . . ?
C66 C67 H67 119.6 . . ?
C62 C64 H64A 109.5 . . ?
C62 C64 H64B 109.5 . . ?
C62 C64 H64C 109.5 . . ?
H64A C64 H64B 109.5 . . ?
H64A C64 H64C 109.5 . . ?
H64B C64 H64C 109.5 . . ?
C69 C70 H70 119.6 . . ?
C69 C70 C65 120.85(17) . . ?
C65 C70 H70 119.6 . . ?
C50 C52 H52A 109.5 . . ?
C50 C52 H52B 109.5 . . ?
C50 C52 H52C 109.5 . . ?
H52A C52 H52B 109.5 . . ?
H52A C52 H52C 109.5 . . ?
H52B C52 H52C 109.5 . . ?
C70 C65 C71 123.07(19) . . ?
C66 C65 C70 118.72(17) . . ?
C66 C65 C71 118.21(19) . . ?
C27 C28 H28A 109.5 . . ?
C27 C28 H28B 109.5 . . ?
C27 C28 H28C 109.5 . . ?
H28A C28 H28B 109.5 . . ?
H28A C28 H28C 109.5 . . ?
H28B C28 H28C 109.5 . . ?
C67 C66 C65 120.28(17) . . ?
C67 C66 H66 119.9 . . ?
C65 C66 H66 119.9 . . ?
C27 C29 H29A 109.5 . . ?
C27 C29 H29B 109.5 . . ?
C27 C29 H29C 109.5 . . ?
H29A C29 H29B 109.5 . . ?
H29A C29 H29C 109.5 . . ?
H29B C29 H29C 109.5 . . ?
C62 C63 H63A 109.5 . . ?
C62 C63 H63B 109.5 . . ?
C62 C63 H63C 109.5 . . ?
H63A C63 H63B 109.5 . . ?
H63A C63 H63C 109.5 . . ?
H63B C63 H63C 109.5 . . ?
C50 C51 H51A 109.5 . . ?
C50 C51 H51B 109.5 . . ?
C50 C51 H51C 109.5 . . ?
H51A C51 H51B 109.5 . . ?
H51A C51 H51C 109.5 . . ?
H51B C51 H51C 109.5 . . ?
C59 C60 H60A 109.5 . . ?
C59 C60 H60B 109.5 . . ?
C59 C60 H60C 109.5 . . ?
H60A C60 H60B 109.5 . . ?
H60A C60 H60C 109.5 . . ?
H60B C60 H60C 109.5 . . ?
C30 C32 H32A 109.5 . . ?
C30 C32 H32B 109.5 . . ?
C30 C32 H32C 109.5 . . ?
H32A C32 H32B 109.5 . . ?
H32A C32 H32C 109.5 . . ?
H32B C32 H32C 109.5 . . ?
C30 C31 H31A 109.5 . . ?
C30 C31 H31B 109.5 . . ?
C30 C31 H31C 109.5 . . ?
H31A C31 H31B 109.5 . . ?
H31A C31 H31C 109.5 . . ?
H31B C31 H31C 109.5 . . ?
C59 C61 H61A 109.5 . . ?
C59 C61 H61B 109.5 . . ?
C59 C61 H61C 109.5 . . ?
H61A C61 H61B 109.5 . . ?
H61A C61 H61C 109.5 . . ?
H61B C61 H61C 109.5 . . ?
C65 C71 H71A 109.5 . . ?
C65 C71 H71B 109.5 . . ?
C65 C71 H71C 109.5 . . ?
H71A C71 H71B 109.5 . . ?
H71A C71 H71C 109.5 . . ?
H71B C71 H71C 109.5 . . ?
H78A C78 H78B 109.5 . . ?
H78A C78 H78C 109.5 . . ?
H78B C78 H78C 109.5 . . ?
C72 C78 H78A 109.5 . . ?
C72 C78 H78B 109.5 . . ?
C72 C78 H78C 109.5 . . ?
C77 C72 C78 121.3(5) . . ?
C73 C72 C78 118.6(4) . . ?
C73 C72 C77 120.0(5) . . ?
C72 C77 H77 121.2 . . ?
C76 C77 C72 117.5(5) . . ?
C76 C77 H77 121.2 . . ?
C77 C76 H76 119.1 . . ?
C77 C76 C75 121.8(4) . . ?
C75 C76 H76 119.1 . . ?
C76 C75 H75 121.0 . . ?
C74 C75 C76 117.9(4) . . ?
C74 C75 H75 121.0 . . ?
C75 C74 H74 119.8 . . ?
C75 C74 C73 120.4(5) . . ?
C73 C74 H74 119.8 . . ?
C72 C73 C74 122.3(4) . . ?
C72 C73 H73 118.8 . . ?
C74 C73 H73 118.8 . . ?

loop_
_geom_bond_atom_site_label_1
_geom_bond_atom_site_label_2
_geom_bond_distance
_geom_bond_site_symmetry_2
_geom_bond_publ_flag
Al1 N2 1.9899(13) . ?
Al1 N1 1.9120(13) . ?
Al1 HB 1.61(2) . ?
Al1 HC 1.51(2) . ?
Al2 N4 1.9943(13) . ?
Al2 N3 1.9231(13) . ?
Al2 H 1.64(2) . ?
Al2 HA 1.53(2) . ?
O2 C37 1.3596(18) . ?
O2 C40 1.428(2) . ?
O1 C5 1.3580(19) . ?
O1 C8 1.428(2) . ?
N4 C33 1.3267(19) . ?
N4 C53 1.4293(18) . ?
N2 C1 1.3306(19) . ?
N2 C21 1.4267(18) . ?
N3 C33 1.3460(19) . ?
N3 C41 1.4300(18) . ?
N1 C1 1.3494(19) . ?
N1 C9 1.4320(18) . ?
C33 C34 1.485(2) . ?
C2 C1 1.481(2) . ?
C2 C7 1.395(2) . ?
C2 C3 1.395(2) . ?
C34 C39 1.391(2) . ?
C34 C35 1.396(2) . ?
C9 C10 1.406(2) . ?
C9 C14 1.404(2) . ?
C41 C46 1.410(2) . ?
C41 C42 1.404(2) . ?
C46 C45 1.391(2) . ?
C46 C50 1.521(2) . ?
C21 C26 1.409(2) . ?
C21 C22 1.407(2) . ?
C45 H45 0.9500 . ?
C45 C44 1.383(2) . ?
C10 C11 1.394(2) . ?
C10 C15 1.522(2) . ?
C43 H43 0.9500 . ?
C43 C44 1.381(2) . ?
C43 C42 1.396(2) . ?
C53 C54 1.404(2) . ?
C53 C58 1.408(2) . ?
C37 C36 1.394(2) . ?
C37 C38 1.390(2) . ?
C6 H6 0.9500 . ?
C6 C7 1.387(2) . ?
C6 C5 1.389(2) . ?
C7 H7 0.9500 . ?
C11 H11 0.9500 . ?
C11 C12 1.382(2) . ?
C5 C4 1.394(2) . ?
C13 H13 0.9500 . ?
C13 C14 1.399(2) . ?
C13 C12 1.379(2) . ?
C54 C59 1.520(2) . ?
C54 C55 1.396(2) . ?
C44 H44 0.9500 . ?
C14 C18 1.525(2) . ?
C36 H36 0.9500 . ?
C36 C35 1.380(2) . ?
C58 C57 1.401(2) . ?
C58 C62 1.515(2) . ?
C47 H47 1.0000 . ?
C47 C42 1.524(2) . ?
C47 C48 1.530(2) . ?
C47 C49 1.534(2) . ?
C50 H50 1.0000 . ?
C50 C52 1.526(2) . ?
C50 C51 1.533(2) . ?
C3 H3 0.9500 . ?
C3 C4 1.380(2) . ?
C57 H57 0.9500 . ?
C57 C56 1.373(3) . ?
C39 H39 0.9500 . ?
C39 C38 1.392(2) . ?
C35 H35 0.9500 . ?
C38 H38 0.9500 . ?
C26 C25 1.396(2) . ?
C26 C30 1.521(2) . ?
C56 H56 0.9500 . ?
C56 C55 1.386(2) . ?
C12 H12 0.9500 . ?
C25 H25 0.9500 . ?
C25 C24 1.384(3) . ?
C22 C27 1.517(2) . ?
C22 C23 1.400(2) . ?
C4 H4 0.9500 . ?
C18 H18 1.0000 . ?
C18 C19 1.529(2) . ?
C18 C20 1.535(2) . ?
C59 H59 1.0000 . ?
C59 C60 1.531(2) . ?
C59 C61 1.516(2) . ?
C30 H30 1.0000 . ?
C30 C32 1.525(2) . ?
C30 C31 1.515(2) . ?
C15 H15 1.0000 . ?
C15 C17 1.527(2) . ?
C15 C16 1.533(2) . ?
C55 H55 0.9500 . ?
C27 H27 1.0000 . ?
C27 C28 1.530(2) . ?
C27 C29 1.533(2) . ?
C24 H24 0.9500 . ?
C24 C23 1.376(3) . ?
C62 H62 1.0000 . ?
C62 C64 1.533(2) . ?
C62 C63 1.530(2) . ?
C19 H19A 0.9800 . ?
C19 H19B 0.9800 . ?
C19 H19C 0.9800 . ?
C23 H23 0.9500 . ?
C20 H20A 0.9800 . ?
C20 H20B 0.9800 . ?
C20 H20C 0.9800 . ?
C48 H48A 0.9800 . ?
C48 H48B 0.9800 . ?
C48 H48C 0.9800 . ?
C68 H68 0.9500 . ?
C68 C69 1.384(3) . ?
C68 C67 1.377(3) . ?
C49 H49A 0.9800 . ?
C49 H49B 0.9800 . ?
C49 H49C 0.9800 . ?
C8 H8A 0.9800 . ?
C8 H8B 0.9800 . ?
C8 H8C 0.9800 . ?
C40 H40A 0.9800 . ?
C40 H40B 0.9800 . ?
C40 H40C 0.9800 . ?
C69 H69 0.9500 . ?
C69 C70 1.388(3) . ?
C17 H17A 0.9800 . ?
C17 H17B 0.9800 . ?
C17 H17C 0.9800 . ?
C16 H16A 0.9800 . ?
C16 H16B 0.9800 . ?
C16 H16C 0.9800 . ?
C67 H67 0.9500 . ?
C67 C66 1.378(3) . ?
C64 H64A 0.9800 . ?
C64 H64B 0.9800 . ?
C64 H64C 0.9800 . ?
C70 H70 0.9500 . ?
C70 C65 1.392(3) . ?
C52 H52A 0.9800 . ?
C52 H52B 0.9800 . ?
C52 H52C 0.9800 . ?
C65 C66 1.388(3) . ?
C65 C71 1.505(3) . ?
C28 H28A 0.9800 . ?
C28 H28B 0.9800 . ?
C28 H28C 0.9800 . ?
C66 H66 0.9500 . ?
C29 H29A 0.9800 . ?
C29 H29B 0.9800 . ?
C29 H29C 0.9800 . ?
C63 H63A 0.9800 . ?
C63 H63B 0.9800 . ?
C63 H63C 0.9800 . ?
C51 H51A 0.9800 . ?
C51 H51B 0.9800 . ?
C51 H51C 0.9800 . ?
C60 H60A 0.9800 . ?
C60 H60B 0.9800 . ?
C60 H60C 0.9800 . ?
C32 H32A 0.9800 . ?
C32 H32B 0.9800 . ?
C32 H32C 0.9800 . ?
C31 H31A 0.9800 . ?
C31 H31B 0.9800 . ?
C31 H31C 0.9800 . ?
C61 H61A 0.9800 . ?
C61 H61B 0.9800 . ?
C61 H61C 0.9800 . ?
C71 H71A 0.9800 . ?
C71 H71B 0.9800 . ?
C71 H71C 0.9800 . ?
C78 H78A 0.9800 . ?
C78 H78B 0.9800 . ?
C78 H78C 0.9800 . ?
C78 C72 1.470(6) . ?
C72 C77 1.404(6) . ?
C72 C73 1.373(6) . ?
C77 H77 0.9500 . ?
C77 C76 1.385(7) . ?
C76 H76 0.9500 . ?
C76 C75 1.450(6) . ?
C75 H75 0.9500 . ?
C75 C74 1.354(6) . ?
C74 H74 0.9500 . ?
C74 C73 1.379(7) . ?
C73 H73 0.9500 . ?

loop_
_geom_torsion_atom_site_label_1
_geom_torsion_atom_site_label_2
_geom_torsion_atom_site_label_3
_geom_torsion_atom_site_label_4
_geom_torsion
_geom_torsion_site_symmetry_1
_geom_torsion_site_symmetry_2
_geom_torsion_site_symmetry_3
_geom_torsion_site_symmetry_4
_geom_torsion_publ_flag
Al1 N2 C1 N1 -7.27(12) . . . . ?
Al1 N2 C1 C2 169.61(13) . . . . ?
Al1 N2 C21 C26 92.35(19) . . . . ?
Al1 N2 C21 C22 -84.3(2) . . . . ?
Al1 N1 C1 N2 7.58(12) . . . . ?
Al1 N1 C1 C2 -169.30(13) . . . . ?
Al1 N1 C9 C10 84.1(2) . . . . ?
Al1 N1 C9 C14 -93.13(19) . . . . ?
Al2 N4 C33 N3 5.02(12) . . . . ?
Al2 N4 C33 C34 -173.81(13) . . . . ?
Al2 N4 C53 C54 -102.20(18) . . . . ?
Al2 N4 C53 C58 75.0(2) . . . . ?
Al2 N3 C33 N4 -5.21(12) . . . . ?
Al2 N3 C33 C34 173.61(13) . . . . ?
Al2 N3 C41 C46 -87.3(2) . . . . ?
Al2 N3 C41 C42 90.5(2) . . . . ?
O2 C37 C36 C35 -178.99(14) . . . . ?
O2 C37 C38 C39 -179.46(14) . . . . ?
O1 C5 C4 C3 179.26(15) . . . . ?
N4 C33 C34 C39 131.30(16) . . . . ?
N4 C33 C34 C35 -47.9(2) . . . . ?
N4 C53 C54 C59 -1.3(2) . . . . ?
N4 C53 C54 C55 177.12(13) . . . . ?
N4 C53 C58 C57 -177.89(13) . . . . ?
N4 C53 C58 C62 -0.5(2) . . . . ?
N2 C21 C26 C25 -179.93(13) . . . . ?
N2 C21 C26 C30 0.4(2) . . . . ?
N2 C21 C22 C27 3.6(2) . . . . ?
N2 C21 C22 C23 -179.64(13) . . . . ?
N3 C33 C34 C39 -47.3(2) . . . . ?
N3 C33 C34 C35 133.41(16) . . . . ?
N3 C41 C46 C45 178.41(13) . . . . ?
N3 C41 C46 C50 0.6(2) . . . . ?
N3 C41 C42 C43 179.87(13) . . . . ?
N3 C41 C42 C47 -1.0(2) . . . . ?
N1 C9 C10 C11 -179.89(13) . . . . ?
N1 C9 C10 C15 -1.6(2) . . . . ?
N1 C9 C14 C13 -178.58(13) . . . . ?
N1 C9 C14 C18 2.0(2) . . . . ?
C33 N4 C53 C54 105.97(17) . . . . ?
C33 N4 C53 C58 -76.88(19) . . . . ?
C33 N3 C41 C46 101.54(17) . . . . ?
C33 N3 C41 C42 -80.65(18) . . . . ?
C33 C34 C39 C38 -178.23(14) . . . . ?
C33 C34 C35 C36 179.83(14) . . . . ?
C2 C3 C4 C5 1.6(3) . . . . ?
C1 N2 C21 C26 -120.50(16) . . . . ?
C1 N2 C21 C22 62.8(2) . . . . ?
C1 N1 C9 C10 -105.59(17) . . . . ?
C1 N1 C9 C14 77.13(19) . . . . ?
C1 C2 C7 C6 176.58(14) . . . . ?
C1 C2 C3 C4 -178.08(15) . . . . ?
C34 C39 C38 C37 -1.7(2) . . . . ?
C9 N1 C1 N2 -166.46(13) . . . . ?
C9 N1 C1 C2 16.7(2) . . . . ?
C9 C10 C11 C12 -0.4(2) . . . . ?
C9 C10 C15 C17 -95.54(17) . . . . ?
C9 C10 C15 C16 141.44(15) . . . . ?
C9 C14 C18 C19 -105.56(16) . . . . ?
C9 C14 C18 C20 130.91(15) . . . . ?
C41 N3 C33 N4 169.49(13) . . . . ?
C41 N3 C33 C34 -11.7(2) . . . . ?
C41 C46 C45 C44 1.1(2) . . . . ?
C41 C46 C50 C52 93.06(17) . . . . ?
C41 C46 C50 C51 -143.86(15) . . . . ?
C46 C41 C42 C43 -2.4(2) . . . . ?
C46 C41 C42 C47 176.75(13) . . . . ?
C46 C45 C44 C43 -1.0(2) . . . . ?
C21 N2 C1 N1 -167.28(13) . . . . ?
C21 N2 C1 C2 9.6(2) . . . . ?
C21 C26 C25 C24 0.3(2) . . . . ?
C21 C26 C30 C32 -155.07(15) . . . . ?
C21 C26 C30 C31 80.13(19) . . . . ?
C21 C22 C27 C28 -129.07(16) . . . . ?
C21 C22 C27 C29 107.58(17) . . . . ?
C21 C22 C23 C24 -1.4(2) . . . . ?
C45 C46 C50 C52 -84.72(18) . . . . ?
C45 C46 C50 C51 38.4(2) . . . . ?
C10 C9 C14 C13 4.2(2) . . . . ?
C10 C9 C14 C18 -175.26(13) . . . . ?
C10 C11 C12 C13 1.9(2) . . . . ?
C53 N4 C33 N3 168.41(13) . . . . ?
C53 N4 C33 C34 -10.4(2) . . . . ?
C53 C54 C59 C60 -136.54(16) . . . . ?
C53 C54 C59 C61 100.19(18) . . . . ?
C53 C54 C55 C56 0.8(2) . . . . ?
C53 C58 C57 C56 0.9(2) . . . . ?
C53 C58 C62 C64 -115.69(16) . . . . ?
C53 C58 C62 C63 121.05(16) . . . . ?
C37 C36 C35 C34 -1.5(2) . . . . ?
C6 C5 C4 C3 -0.5(3) . . . . ?
C7 C2 C1 N2 -138.50(15) . . . . ?
C7 C2 C1 N1 37.9(2) . . . . ?
C7 C2 C3 C4 -1.1(2) . . . . ?
C7 C6 C5 O1 179.26(15) . . . . ?
C7 C6 C5 C4 -1.0(2) . . . . ?
C11 C10 C15 C17 82.76(18) . . . . ?
C11 C10 C15 C16 -40.3(2) . . . . ?
C5 C6 C7 C2 1.5(2) . . . . ?
C13 C14 C18 C19 75.00(18) . . . . ?
C13 C14 C18 C20 -48.53(19) . . . . ?
C54 C53 C58 C57 -0.8(2) . . . . ?
C54 C53 C58 C62 176.60(14) . . . . ?
C44 C43 C42 C41 2.5(2) . . . . ?
C44 C43 C42 C47 -176.67(14) . . . . ?
C14 C9 C10 C11 -2.6(2) . . . . ?
C14 C9 C10 C15 175.68(14) . . . . ?
C14 C13 C12 C11 -0.3(2) . . . . ?
C36 C37 C38 C39 0.7(2) . . . . ?
C58 C53 C54 C59 -178.41(14) . . . . ?
C58 C53 C54 C55 0.0(2) . . . . ?
C58 C57 C56 C55 -0.2(2) . . . . ?
C50 C46 C45 C44 178.95(14) . . . . ?
C3 C2 C1 N2 38.4(2) . . . . ?
C3 C2 C1 N1 -145.23(15) . . . . ?
C3 C2 C7 C6 -0.4(2) . . . . ?
C57 C58 C62 C64 61.69(19) . . . . ?
C57 C58 C62 C63 -61.57(19) . . . . ?
C57 C56 C55 C54 -0.7(3) . . . . ?
C39 C34 C35 C36 0.6(2) . . . . ?
C35 C34 C39 C38 1.0(2) . . . . ?
C38 C37 C36 C35 0.8(2) . . . . ?
C42 C41 C46 C45 0.6(2) . . . . ?
C42 C41 C46 C50 -177.17(14) . . . . ?
C42 C43 C44 C45 -0.8(2) . . . . ?
C26 C21 C22 C27 -172.93(14) . . . . ?
C26 C21 C22 C23 3.8(2) . . . . ?
C26 C25 C24 C23 2.1(2) . . . . ?
C12 C13 C14 C9 -2.7(2) . . . . ?
C12 C13 C14 C18 176.75(14) . . . . ?
C25 C26 C30 C32 25.3(2) . . . . ?
C25 C26 C30 C31 -99.52(18) . . . . ?
C25 C24 C23 C22 -1.5(3) . . . . ?
C22 C21 C26 C25 -3.3(2) . . . . ?
C22 C21 C26 C30 177.08(14) . . . . ?
C59 C54 C55 C56 179.21(15) . . . . ?
C30 C26 C25 C24 179.95(15) . . . . ?
C15 C10 C11 C12 -178.79(15) . . . . ?
C55 C54 C59 C60 45.1(2) . . . . ?
C55 C54 C59 C61 -78.2(2) . . . . ?
C27 C22 C23 C24 175.48(15) . . . . ?
C62 C58 C57 C56 -176.62(15) . . . . ?
C23 C22 C27 C28 54.2(2) . . . . ?
C23 C22 C27 C29 -69.14(19) . . . . ?
C48 C47 C42 C41 108.00(16) . . . . ?
C48 C47 C42 C43 -72.90(18) . . . . ?
C68 C69 C70 C65 0.8(3) . . . . ?
C68 C67 C66 C65 0.6(3) . . . . ?
C49 C47 C42 C41 -129.02(15) . . . . ?
C49 C47 C42 C43 50.08(19) . . . . ?
C8 O1 C5 C6 4.5(2) . . . . ?
C8 O1 C5 C4 -175.22(15) . . . . ?
C40 O2 C37 C36 175.32(14) . . . . ?
C40 O2 C37 C38 -4.5(2) . . . . ?
C69 C68 C67 C66 -0.5(3) . . . . ?
C69 C70 C65 C66 -0.7(3) . . . . ?
C69 C70 C65 C71 179.26(18) . . . . ?
C67 C68 C69 C70 -0.2(2) . . . . ?
C70 C65 C66 C67 0.0(3) . . . . ?
C71 C65 C66 C67 -179.98(18) . . . . ?
C78 C72 C77 C76 178.6(4) . . . . ?
C78 C72 C73 C74 -178.2(4) . . . . ?
C72 C77 C76 C75 0.4(8) . . . . ?
C77 C72 C73 C74 1.2(9) . . . . ?
C77 C76 C75 C74 -0.4(7) . . . . ?
C76 C75 C74 C73 0.8(7) . . . . ?
C75 C74 C73 C72 -1.2(8) . . . . ?
C73 C72 C77 C76 -0.7(9) . . . . ?

loop_
_exptl_oxdiff_crystal_face_indexfrac_h
_exptl_oxdiff_crystal_face_indexfrac_k
_exptl_oxdiff_crystal_face_indexfrac_l
_exptl_oxdiff_crystal_face_x
_exptl_oxdiff_crystal_face_y
_exptl_oxdiff_crystal_face_z
0.7057 9.5707 -8.0364 0.5303 -0.7658 -0.3639
-0.7001 -9.5684 8.0359 -0.5302 0.7656 0.3644
-9.9513 -0.9192 -1.7623 -0.0060 0.0170 -0.9998
10.0679 1.2044 1.5473 0.0214 -0.0393 0.9990
0.0954 8.5250 8.3352 0.7028 0.4818 0.5234
-11.2178 2.1317 0.8385 0.2507 0.1783 -0.9515
-9.9824 -0.6407 -1.7319 0.0137 0.0151 -0.9998
-5.6687 -5.3891 -5.8907 -0.4069 -0.2757 -0.8709
-0.1124 -8.5187 -8.3310 -0.7021 -0.4814 -0.5247
11.2213 -6.0234 -4.6383 -0.5718 -0.3985 0.7171
10.0919 -7.8021 -6.5004 -0.7110 -0.4933 0.5011
4.4170 -9.5135 -8.8004 -0.8144 -0.5609 -0.1486
